data_2007666
loop_
_publ_author_name
'Dong, Gang'
'Fronczek, Frank R.'
'Watkins, Steven F.'
'Bernal, Ivan'

_publ_section_title
;
 Bis(tetra-<i>n</i>-butylammonium)
 Bis(1,1-dicyanoethylene-2,2-dithiolato)nickelate(II)
;
_journal_issue 9
_journal_name_full 'Acta Crystallographica Section C'
_journal_page_first IUC9800045
_journal_paper_doi 10.1107/S0108270198099351
_journal_volume 54
_journal_year 1998
_chemical_formula_iupac '(C16 H36 N )2 [Ni (C4 N2 S2 )2 ]'
_chemical_formula_moiety '2(C16 H36 N 1+), Ni C8 N4 S4 2-'
_chemical_formula_sum 'C40 H72 N6 Ni S4'
_chemical_formula_weight 824.03
_chemical_name_systematic
;
Tetra-n-butylammonium Bis(1,1-dicyanoethylene-2,2-dithiolato)nickelate(II)
;
_space_group_IT_number 14
_symmetry_cell_setting monoclinic
_symmetry_space_group_name_Hall '-P 2ybc'
_symmetry_space_group_name_H-M 'P 1 21/c 1'
_cell_angle_alpha 90
_cell_angle_beta 108.210(10)
_cell_angle_gamma 90
_cell_formula_units_Z 2
_cell_length_a 14.0280(10)
_cell_length_b 8.6312(6)
_cell_length_c 20.615(2)
_cell_measurement_reflns_used 25
_cell_measurement_temperature 294
_cell_measurement_theta_max 29
_cell_measurement_theta_min 13
_cell_volume 2371.0(4)
_computing_cell_refinement CAD4_(Enraf-Nonius,_1977)
_computing_data_collection CAD4_(Enraf-Nonius,_1977)
_computing_data_reduction PROCESS_MolEN_(Fair,_1990)
_computing_publication_material CIF_IN_MolEN_(Fair,_1990)
_computing_structure_refinement LSFM_MolEN_(Fair,_1990)
_diffrn_measurement_device Enraf_Nonius_CAD4
_diffrn_measurement_method \w/2\q
_diffrn_radiation_type CuK\a
_diffrn_radiation_wavelength 1.54184
_diffrn_reflns_av_R_equivalents 0.034
_diffrn_reflns_limit_h_max 17
_diffrn_reflns_limit_h_min 0
_diffrn_reflns_limit_k_max 10
_diffrn_reflns_limit_k_min 0
_diffrn_reflns_limit_l_max 24
_diffrn_reflns_limit_l_min -25
_diffrn_reflns_number 5111
_diffrn_reflns_theta_max 75.0
_diffrn_standards_decay_% 0.1
_diffrn_standards_interval_time 120
_diffrn_standards_number 3
_exptl_absorpt_coefficient_mu 2.44
_exptl_absorpt_correction_T_max 0.78
_exptl_absorpt_correction_T_min 0.40
_exptl_absorpt_correction_type psi_scans_(North,_et_al.,_1968)
_exptl_crystal_colour brown
_exptl_crystal_density_diffrn 1.154
_exptl_crystal_density_method 'not measured'
_exptl_crystal_description lath
_exptl_crystal_F_000 892
_exptl_crystal_size_max 0.40
_exptl_crystal_size_mid 0.28
_exptl_crystal_size_min 0.10
_refine_diff_density_max 0.31
_refine_diff_density_min -0.07
_refine_ls_abs_structure_details
;
?
;
_refine_ls_extinction_coef 2.82E-6(7)
_refine_ls_extinction_method isotropic_(Zachariasen,_1963)
_refine_ls_goodness_of_fit_obs 1.447
_refine_ls_hydrogen_treatment calculated
_refine_ls_number_parameters 233
_refine_ls_number_reflns 4127
_refine_ls_R_factor_obs .061
_refine_ls_shift/esd_max 0.004
_refine_ls_structure_factor_coef Fsqd
_refine_ls_weighting_details 'w = 4Fo^2^/ (\s^2^(Fo^2^) + 0.0004 Fo^4^)'
_refine_ls_weighting_scheme calc
_refine_ls_wR_factor_obs .057
_reflns_number_observed 4127
_reflns_number_total 4600
_reflns_observed_criterion I>0
_cod_data_source_file qb0057.cif
_cod_data_source_block Ni_iMNT
_cod_depositor_comments
;
The following automatic conversions were performed:

'_refine_ls_weighting_scheme' value '4Fo^2^/ (\s^2^(Fo^2^) + 0.0004
Fo^4^)' was changed to 'calc'. New tag '_refine_ls_weighting_details'
was created. The value of the new tag was set to 'w = 4Fo^2^/
(\s^2^(Fo^2^) + 0.0004 Fo^4^)'.

Automatic conversion script
Id: cif_fix_values 3143 2015-03-26 13:38:13Z robertas 
;
_cod_original_cell_volume 2371.1(7)
_cod_original_sg_symbol_H-M 'P 21/c'
_cod_original_formula_sum 'C40 H72 N6 Ni1 S4'
_cod_database_code 2007666
_cod_database_fobs_code 2007666

loop_
_symmetry_equiv_pos_as_xyz
x,y,z
-x,1/2+y,1/2-z
-x,-y,-z
+x,1/2-y,1/2+z

loop_
_atom_site_aniso_label
_atom_site_aniso_U_11
_atom_site_aniso_U_22
_atom_site_aniso_U_33
_atom_site_aniso_U_12
_atom_site_aniso_U_13
_atom_site_aniso_U_23
Ni .1196(4) .0539(3) .0891(3) -.0001(3) .0591(2) -.0033(3)
S1 .1203(4) .0709(4) .0847(3) .0018(4) .0584(2) .0024(3)
S2 .1252(4) .0757(5) .0898(3) -.0106(4) .0639(3) -.0029(3)
N1 .0910(10) .145(2) .1230(10) .0320(10) .0550(10) .0560(10)
N2 .130(2) .169(3) .0940(10) -.008(2) .0480(10) .019(2)
N3 .0395(7) .0580(10) .0610(9) .0082(8) .0120(6) -.0018(9)
C1 .1070(10) .0540(10) .0870(10) .0090(10) .0572(9) .0030(10)
C2 .0950(10) .074(2) .0870(10) .0200(10) .0509(9) .0180(10)
C3 .0850(10) .094(2) .0950(10) .0310(10) .0430(10) .0320(10)
C4 .092(2) .104(2) .0960(10) .007(2) .0470(10) .018(2)
C5 .0394(9) .0720(10) .0640(10) .0050(10) .0106(8) -.0030(10)
C6 .0540(10) .084(2) .093(2) .0000(10) .0110(10) -.0140(10)
C7 .0520(10) .104(2) .100(2) -.0040(10) .0050(10) -.028(2)
C8 .103(2) .122(3) .146(3) -.006(2) -.012(2) -.021(3)
C9 .0550(10) .069(2) .0740(10) .0040(10) .0120(10) .0080(10)
C10 .0720(10) .093(2) .0790(10) .0050(10) .0280(10) .0150(10)
C11 .096(2) .131(3) .090(2) -.003(2) .0290(10) .029(2)
C12 .143(2) .191(4) .120(2) .014(3) .0720(10) .049(2)
C13 .0426(9) .0640(10) .0760(10) .0070(10) .0174(8) -.0100(10)
C14 .0580(10) .0640(10) .0780(10) .0080(10) .0287(9) -.0080(10)
C15 .0650(10) .078(2) .0840(10) .0120(10) .0300(10) -.0170(10)
C16 .0750(10) .115(2) .0840(10) .0010(10) .0400(10) -.0160(10)
C17 .0520(10) .0610(10) .0630(10) .0080(10) .0183(8) -.0040(10)
C18 .0530(10) .083(2) .0750(10) .0020(10) .0120(10) -.0130(10)
C19 .093(2) .085(2) .0690(10) -.0150(10) .0250(10) -.0150(10)
C20 .109(2) .118(2) .108(2) -.040(2) .031(2) -.040(2)

loop_
_atom_site_label
_atom_site_fract_x
_atom_site_fract_y
_atom_site_fract_z
_atom_site_U_iso_or_equiv
_atom_site_thermal_displace_type
_atom_site_calc_flag
Ni .0000 .0000 .0000 .0832(3) Uani ?
S1 .14304(5) .08997(9) -.00820(3) .0898(4) Uani ?
S2 .08883(5) .02527(9) .10886(3) .0948(4) Uani ?
N1 .4016(2) .2690(3) .06790(10) .117(2) Uani ?
N2 .3274(2) .1357(4) .25060(10) .127(2) Uani ?
N3 .74020(10) .3854(2) .07568(8) .0520(9) Uani ?
C1 .1834(2) .0936(3) .07990(10) .0800(10) Uani ?
C2 .2760(2) .1446(3) .11990(10) .0850(10) Uani ?
C3 .3457(2) .2119(3) .09050(10) .091(2) Uani ?
C4 .3049(2) .1413(4) .19250(10) .097(2) Uani ?
C5 .63570(10) .3749(3) .02380(10) .0570(10) Uani ?
C6 .6104(2) .2296(3) -.01790(10) .075(2) Uani ?
C7 .5073(2) .2457(4) -.07100(10) .082(2) Uani ?
C8 .4741(3) .1097(4) -.1146(2) .122(3) Uani ?
C9 .7532(2) .2656(3) .13180(10) .0650(10) Uani ?
C10 .6783(2) .2741(3) .17090(10) .081(2) Uani ?
C11 .7097(2) .1698(4) .23320(10) .104(2) Uani ?
C12 .6345(3) .1710(5) .2720(2) .149(3) Uani ?
C13 .81960(10) .3517(3) .04140(10) .0590(10) Uani ?
C14 .8206(2) .4598(3) -.01610(10) .0660(10) Uani ?
C15 .8822(2) .3942(3) -.05790(10) .0750(10) Uani ?
C16 .8910(2) .5041(4) -.11260(10) .090(2) Uani ?
C17 .75110(10) .5489(3) .10420(10) .0580(10) Uani ?
C18 .8488(2) .5874(3) .15830(10) .0690(10) Uani ?
C19 .8524(2) .7567(3) .17770(10) .082(2) Uani ?
C20 .9502(2) .8028(4) .2294(2) .112(2) Uani ?
H5a .6285 .4593 -.0070 .0778 Uiso calc
H5b .5885 .3853 .0480 .0778 Uiso calc
H6a .6100 .1444 .0112 .1036 Uiso calc
H6b .6593 .2123 -.0403 .1036 Uiso calc
H7a .5092 .3315 -.0994 .1169 Uiso calc
H7b .4598 .2651 -.0477 .1169 Uiso calc
H8a .4095 .1290 -.1461 .1761 Uiso calc
H8b .5202 .0892 -.1388 .1761 Uiso calc
H8c .4708 .0228 -.0871 .1761 Uiso calc
H9a .8184 .2783 .1635 .0884 Uiso calc
H9b .7479 .1659 .1115 .0884 Uiso calc
H10a .6144 .2421 .1419 .1042 Uiso calc
H10b .6743 .3779 .1851 .1042 Uiso calc
H11a .7726 .2044 .2627 .1376 Uiso calc
H11b .7162 .0669 .2188 .1376 Uiso calc
H12a .6570 .1044 .3105 .1875 Uiso calc
H12b .6278 .2734 .2869 .1875 Uiso calc
H12c .5714 .1358 .2430 .1875 Uiso calc
H13a .8087 .2495 .0234 .0794 Uiso calc
H13b .8834 .3573 .0753 .0794 Uiso calc
H14a .8484 .5564 .0027 .0845 Uiso calc
H14b .7537 .4751 -.0449 .0845 Uiso calc
H15a .8515 .3013 -.0791 .0961 Uiso calc
H15b .9477 .3719 -.0283 .0961 Uiso calc
H16a .9303 .4577 -.1374 .1140 Uiso calc
H16b .8260 .5267 -.1428 .1140 Uiso calc
H16c .9222 .5973 -.0920 .1140 Uiso calc
H17a .6985 .5655 .1233 .0760 Uiso calc
H17b .7436 .6183 .0671 .0760 Uiso calc
H18a .9029 .5651 .1414 .0938 Uiso calc
H18b .8548 .5260 .1977 .0938 Uiso calc
H19a .7996 .7771 .1962 .1069 Uiso calc
H19b .8429 .8172 .1376 .1069 Uiso calc
H20a .9485 .9099 .2396 .1460 Uiso calc
H20b .9603 .7438 .2699 .1460 Uiso calc
H20c 1.0037 .7839 .2113 .1460 Uiso calc

loop_
_atom_type_symbol
_atom_type_scat_dispersion_real
_atom_type_scat_dispersion_imag
_atom_type_scat_source
C 0.017 0.009 International_Tables_Vol_IV_Table_2.3.1
H 0.000 0.000 International_Tables_Vol_IV_Table_2.3.1
N 0.029 0.018 International_Tables_Vol_IV_Table_2.3.1
S 0.319 0.557 International_Tables_Vol_IV_Table_2.3.1
Ni -2.956 0.509 International_Tables_Vol_IV_Table_2.3.1

loop_
_geom_angle_atom_site_label_1
_geom_angle_atom_site_label_2
_geom_angle_atom_site_label_3
_geom_angle_site_symmetry_3
_geom_angle
S1 Ni S1 3_555 180
S1 Ni S2 . 78.78(3)
S1 Ni S2 3_555 101.22(3)
S2 Ni S2 3_555 180
Ni S1 C1 . 86.16(9)
Ni S2 C1 . 86.13(7)
C5 N3 C9 . 110.7(2)
C5 N3 C13 . 110.2(2)
C5 N3 C17 . 106.60(10)
C9 N3 C13 . 107.0(2)
C9 N3 C17 . 111.4(2)
C13 N3 C17 . 111.0(2)
S1 C1 S2 . 108.90(10)
S1 C1 C2 . 125.1(2)
S2 C1 C2 . 126.0(2)
C1 C2 C3 . 121.3(2)
C1 C2 C4 . 122.0(3)
C3 C2 C4 . 116.6(2)
N1 C3 C2 . 178.3(3)
N2 C4 C2 . 178.6(3)
N3 C5 C6 . 117.1(2)
C5 C6 C7 . 109.7(2)
C6 C7 C8 . 114.7(3)
N3 C9 C10 . 115.8(2)
C9 C10 C11 . 110.9(2)
C10 C11 C12 . 112.2(3)
N3 C13 C14 . 115.7(2)
C13 C14 C15 . 111.3(2)
C14 C15 C16 . 112.7(2)
N3 C17 C18 . 116.7(2)
C17 C18 C19 . 110.8(2)
C18 C19 C20 . 113.0(2)

loop_
_geom_bond_atom_site_label_1
_geom_bond_atom_site_label_2
_geom_bond_site_symmetry_1
_geom_bond_site_symmetry_2
_geom_bond_distance
_geom_bond_publ_flag
Ni S1 . . 2.2068(8) ?
Ni S1 . 3_555 2.2068(8) ?
Ni S2 . . 2.2111(6) ?
Ni S2 . 3_555 2.2111(6) ?
S1 C1 . . 1.725(2) ?
S2 C1 . . 1.721(3) ?
N1 C3 . . 1.142(4) ?
N2 C4 . . 1.141(3) ?
N3 C5 . . 1.524(2) ?
N3 C9 . . 1.519(3) ?
N3 C13 . . 1.521(3) ?
N3 C17 . . 1.518(3) ?
C1 C2 . . 1.376(3) ?
C2 C3 . . 1.425(4) ?
C2 C4 . . 1.423(3) ?
C5 C6 . . 1.499(4) ?
C6 C7 . . 1.523(3) ?
C7 C8 . . 1.463(5) ?
C9 C10 . . 1.513(4) ?
C10 C11 . . 1.516(4) ?
C11 C12 . . 1.510(5) ?
C13 C14 . . 1.512(3) ?
C14 C15 . . 1.510(4) ?
C15 C16 . . 1.507(4) ?
C17 C18 . . 1.509(3) ?
C18 C19 . . 1.512(4) ?
C19 C20 . . 1.505(4) ?

loop_
_geom_torsion_atom_site_label_1
_geom_torsion_atom_site_label_2
_geom_torsion_atom_site_label_3
_geom_torsion_atom_site_label_4
_geom_torsion
C9 N3 C5 C6 -65.6(2)
C13 N3 C5 C6 52.6(3)
C17 N3 C5 C6 173.1(2)
C5 N3 C9 C10 -57.4(3)
C13 N3 C9 C10 -177.6(2)
C17 N3 C9 C10 61.0(3)
C5 N3 C13 C14 60.2(2)
C9 N3 C13 C14 -179.3(2)
C17 N3 C13 C14 -57.6(2)
C5 N3 C17 C18 178.7(2)
C9 N3 C17 C18 57.8(2)
C13 N3 C17 C18 -61.3(2)
N3 C5 C6 C7 -174.9(2)
C5 C6 C7 C8 -179.5(3)
N3 C9 C10 C11 -169.6(2)
C9 C10 C11 C12 -177.9(3)
N3 C13 C14 C15 -165.4(2)
C13 C14 C15 C16 -175.9(2)
N3 C17 C18 C19 175.4(2)
C17 C18 C19 C20 -177.5(2)
